data_4339116
loop_
_publ_author_name
'Clemente-Le\'on, Miguel'
'Coronado, Eugenio'
'Gim\'enez-L\'opez, M Carmen'
'Romero, Francisco M.'

_publ_section_title
;
 Structural, thermal, and magnetic study of solvation processes in
 spin-crossover [Fe(bpp)(2)][Cr(L)(ox)(2)](2).nH(2)O complexes.
;
_journal_issue 26
_journal_name_full 'Inorganic chemistry'
_journal_page_first 11266
_journal_page_last 11276
_journal_paper_doi 10.1021/ic700910n
_journal_volume 46
_journal_year 2007
_chemical_formula_sum 'C60 H47 Cr Fe2 N22 O9'
_chemical_formula_weight 1383.90
_chemical_name_systematic
; 
 ? 
;
_space_group_IT_number 2
_symmetry_cell_setting triclinic
_symmetry_space_group_name_Hall '-P 1'
_symmetry_space_group_name_H-M 'P -1'
_atom_sites_solution_hydrogens geom
_atom_sites_solution_primary direct
_atom_sites_solution_secondary difmap
_audit_creation_method SHELXL-97
_cell_angle_alpha 73.4330(10)
_cell_angle_beta 78.9940(10)
_cell_angle_gamma 78.2880(12)
_cell_formula_units_Z 2
_cell_length_a 8.6950(2)
_cell_length_b 15.3770(4)
_cell_length_c 21.4150(6)
_cell_measurement_reflns_used 10629
_cell_measurement_temperature 180(2)
_cell_measurement_theta_max 27.103
_cell_measurement_theta_min 0.998
_cell_volume 2660.12(12)
_computing_cell_refinement 'HKL Scalepack (Otwinowski & Minor 1997)'
_computing_data_collection 'Collect (Nonius BV, 1997-2000)'
_computing_data_reduction
;

HKL Denzo and Scalepack (Otwinowski & Minor 1997)

;
_computing_publication_material 'WinGX publication routines (Farrugia, 1999)'
_computing_structure_refinement 'SHELXL-97 (Sheldrick, 1997)'
_computing_structure_solution 'SHELXS-97 (Sheldrick, 1990)'
_diffrn_ambient_temperature 180(2)
_diffrn_measured_fraction_theta_full 0.983
_diffrn_measured_fraction_theta_max 0.983
_diffrn_measurement_device_type KappaCCD
_diffrn_measurement_method CCD
_diffrn_radiation_monochromator graphite
_diffrn_radiation_source 'fine-focus sealed tube'
_diffrn_radiation_type MoK\a
_diffrn_radiation_wavelength 0.71073
_diffrn_reflns_av_R_equivalents 0.1031
_diffrn_reflns_av_sigmaI/netI 0.1683
_diffrn_reflns_limit_h_max 10
_diffrn_reflns_limit_h_min -11
_diffrn_reflns_limit_k_max 19
_diffrn_reflns_limit_k_min -19
_diffrn_reflns_limit_l_max 27
_diffrn_reflns_limit_l_min -27
_diffrn_reflns_number 21273
_diffrn_reflns_theta_full 27.18
_diffrn_reflns_theta_max 27.18
_diffrn_reflns_theta_min 1.00
_exptl_absorpt_coefficient_mu 0.827
_exptl_absorpt_correction_type none
_exptl_crystal_colour red
_exptl_crystal_density_diffrn 1.728
_exptl_crystal_density_method 'not measured'
_exptl_crystal_description plate
_exptl_crystal_F_000 1418
_exptl_crystal_size_max 0.30
_exptl_crystal_size_mid 0.30
_exptl_crystal_size_min 0.03
_refine_diff_density_max 1.090
_refine_diff_density_min -1.811
_refine_diff_density_rms 0.346
_refine_ls_extinction_method none
_refine_ls_goodness_of_fit_ref 1.015
_refine_ls_hydrogen_treatment noref
_refine_ls_matrix_type full
_refine_ls_number_parameters 793
_refine_ls_number_reflns 11656
_refine_ls_number_restraints 0
_refine_ls_restrained_S_all 1.015
_refine_ls_R_factor_all 0.1925
_refine_ls_R_factor_gt 0.0759
_refine_ls_shift/su_max 0.001
_refine_ls_shift/su_mean 0.000
_refine_ls_structure_factor_coef Fsqd
_refine_ls_weighting_details 'calc w=1/[\s^2^(Fo^2^)+(0.1583P)^2^+0.0000P] where P=(Fo^2^+2Fc^2^)/3'
_refine_ls_weighting_scheme calc
_refine_ls_wR_factor_gt 0.1907
_refine_ls_wR_factor_ref 0.2873
_reflns_number_gt 5616
_reflns_number_total 11656
_reflns_threshold_expression >2sigma(I)
_cod_data_source_file ic700910n-file003.cif
_cod_data_source_block shelxl
_cod_depositor_comments
;
The following automatic conversions were performed:

'_symmetry_cell_setting' value 'Triclinic' changed to 'triclinic'
according to
/usr/data/users/saulius/automatic-downloads/retrospective/ACS/lib/dictionaries/cif_core.dic
dictionary named 'cif_core.dic' version 2.4.2 from 2011-04-26.

Automatic conversion script
Id: cif_fix_values 2281 2013-09-26 08:29:07Z andrius 
;
_cod_database_code 4339116

loop_
_symmetry_equiv_pos_as_xyz
'x, y, z'
'-x, -y, -z'

loop_
_atom_site_label
_atom_site_type_symbol
_atom_site_fract_x
_atom_site_fract_y
_atom_site_fract_z
_atom_site_U_iso_or_equiv
_atom_site_adp_type
_atom_site_occupancy
_atom_site_symmetry_multiplicity
_atom_site_calc_flag
_atom_site_refinement_flags
Fe1 Fe -0.08028(12) 0.54644(7) -0.27299(5) 0.0270(3) Uani 1 1 d .
Cr1 Cr -0.62599(14) 0.81179(7) -0.55966(6) 0.0260(3) Uani 1 1 d .
Cr2 Cr -0.25118(14) 1.17102(8) -0.95064(6) 0.0290(3) Uani 1 1 d .
N1 N -0.0113(7) 0.7355(4) -0.2634(3) 0.0266(13) Uani 1 1 d .
H1N H -0.0004 0.7221 -0.2225 0.032 Uiso 1 1 calc .
N2 N -0.0428(7) 0.6768(4) -0.2940(3) 0.0278(14) Uani 1 1 d .
N3 N -0.0959(7) 0.5865(4) -0.3655(3) 0.0261(13) Uani 1 1 d .
N4 N -0.1256(7) 0.4335(4) -0.2883(3) 0.0254(13) Uani 1 1 d .
N5 N -0.1494(7) 0.3485(4) -0.2530(3) 0.0295(14) Uani 1 1 d .
H5N H -0.1445 0.3275 -0.2115 0.035 Uiso 1 1 calc .
N6 N -0.4428(8) 0.6181(4) -0.2663(3) 0.0377(16) Uani 1 1 d .
H6N H -0.4491 0.6389 -0.3077 0.045 Uiso 1 1 calc .
N7 N -0.3060(7) 0.5797(4) -0.2409(3) 0.0327(15) Uani 1 1 d .
N8 N -0.0765(8) 0.5036(4) -0.1802(3) 0.0360(16) Uani 1 1 d .
N9 N 0.1526(8) 0.4981(4) -0.2724(3) 0.0297(14) Uani 1 1 d .
N10 N 0.2847(7) 0.4913(4) -0.3163(3) 0.0319(15) Uani 1 1 d .
H10N H 0.2887 0.5127 -0.3582 0.038 Uiso 1 1 calc .
N11 N -0.4159(7) 0.7967(4) -0.6247(3) 0.0270(13) Uani 1 1 d .
N12 N -0.5636(7) 0.9400(4) -0.5782(3) 0.0291(14) Uani 1 1 d .
N13 N -0.2874(7) 1.0468(4) -0.9610(3) 0.0300(14) Uani 1 1 d .
N14 N -0.4335(7) 1.1394(4) -0.8747(3) 0.0286(14) Uani 1 1 d .
C1 C 0.0005(9) 0.8188(5) -0.3066(4) 0.0303(17) Uani 1 1 d .
H1 H 0.0198 0.8701 -0.2965 0.036 Uiso 1 1 calc .
C2 C -0.0206(9) 0.8150(5) -0.3678(4) 0.0311(17) Uani 1 1 d .
H2 H -0.0175 0.8614 -0.4068 0.037 Uiso 1 1 calc .
C3 C -0.0481(8) 0.7245(4) -0.3576(4) 0.0255(16) Uani 1 1 d .
C4 C -0.0822(9) 0.6752(5) -0.4001(4) 0.0278(16) Uani 1 1 d .
C5 C -0.1043(9) 0.7058(5) -0.4656(4) 0.0313(17) Uani 1 1 d .
H5 H -0.0945 0.7659 -0.4890 0.038 Uiso 1 1 calc .
C6 C -0.1408(9) 0.6463(5) -0.4957(4) 0.0318(17) Uani 1 1 d .
H6 H -0.1560 0.6667 -0.5397 0.038 Uiso 1 1 calc .
C7 C -0.1557(8) 0.5558(5) -0.4613(4) 0.0283(16) Uani 1 1 d .
H7 H -0.1797 0.5154 -0.4818 0.034 Uiso 1 1 calc .
C8 C -0.1337(8) 0.5280(5) -0.3962(3) 0.0276(16) Uani 1 1 d .
C9 C -0.1461(8) 0.4381(5) -0.3507(3) 0.0237(15) Uani 1 1 d .
C10 C -0.1802(9) 0.3552(5) -0.3553(3) 0.0299(17) Uani 1 1 d .
H10 H -0.1974 0.3407 -0.3924 0.036 Uiso 1 1 calc .
C11 C -0.1822(9) 0.3000(5) -0.2918(4) 0.0337(18) Uani 1 1 d .
H11 H -0.2026 0.2399 -0.2779 0.040 Uiso 1 1 calc .
C12 C 0.4095(10) 0.4464(5) -0.2854(5) 0.046(2) Uani 1 1 d .
H12 H 0.5136 0.4327 -0.3048 0.055 Uiso 1 1 calc .
C13 C 0.3516(11) 0.4243(5) -0.2183(4) 0.045(2) Uani 1 1 d .
H13 H 0.4104 0.3935 -0.1843 0.055 Uiso 1 1 calc .
C14 C 0.1913(10) 0.4567(5) -0.2119(4) 0.0344(19) Uani 1 1 d .
C15 C 0.0581(10) 0.4623(5) -0.1577(3) 0.0302(18) Uani 1 1 d .
C16 C 0.0661(12) 0.4279(6) -0.0900(4) 0.046(2) Uani 1 1 d .
H16 H 0.1613 0.3985 -0.0747 0.055 Uiso 1 1 calc .
C17 C -0.0688(12) 0.4388(6) -0.0480(4) 0.043(2) Uani 1 1 d .
H17 H -0.0672 0.4181 -0.0028 0.052 Uiso 1 1 calc .
C18 C -0.2127(12) 0.4817(6) -0.0726(4) 0.048(2) Uani 1 1 d .
H18 H -0.3059 0.4882 -0.0435 0.058 Uiso 1 1 calc .
C19 C -0.2159(10) 0.5135(5) -0.1381(4) 0.0341(18) Uani 1 1 d .
C20 C -0.3470(11) 0.5571(5) -0.1748(4) 0.036(2) Uani 1 1 d .
C21 C -0.5083(10) 0.5801(6) -0.1582(4) 0.040(2) Uani 1 1 d .
H21 H -0.5659 0.5714 -0.1162 0.048 Uiso 1 1 calc .
C22 C -0.5669(10) 0.6194(6) -0.2184(5) 0.044(2) Uani 1 1 d .
H22 H -0.6723 0.6422 -0.2240 0.053 Uiso 1 1 calc .
C23 C -0.5670(9) 0.6864(5) -0.4417(4) 0.0309(17) Uani 1 1 d .
C24 C -0.6512(8) 0.6382(5) -0.4784(4) 0.0271(16) Uani 1 1 d .
C25 C -0.9386(10) 0.8941(5) -0.5588(4) 0.0366(19) Uani 1 1 d .
C26 C -0.8681(9) 0.8960(5) -0.6318(4) 0.0382(19) Uani 1 1 d .
C27 C -0.3499(9) 0.7255(5) -0.6491(4) 0.0346(18) Uani 1 1 d .
H27 H -0.3802 0.6685 -0.6278 0.042 Uiso 1 1 calc .
C28 C -0.2376(10) 0.7325(5) -0.7049(4) 0.040(2) Uani 1 1 d .
H28 H -0.1925 0.6807 -0.7200 0.048 Uiso 1 1 calc .
C29 C -0.1932(9) 0.8165(6) -0.7379(4) 0.0378(19) Uani 1 1 d .
H29 H -0.1206 0.8221 -0.7763 0.045 Uiso 1 1 calc .
C30 C -0.2578(8) 0.8933(5) -0.7135(4) 0.0288(16) Uani 1 1 d .
C31 C -0.3706(8) 0.8796(5) -0.6567(4) 0.0272(16) Uani 1 1 d .
C32 C -0.4433(9) 0.9561(5) -0.6298(4) 0.0287(16) Uani 1 1 d .
C33 C -0.3987(9) 1.0436(5) -0.6579(4) 0.0341(19) Uani 1 1 d .
C34 C -0.4735(10) 1.1136(5) -0.6268(4) 0.0371(19) Uani 1 1 d .
H34 H -0.4448 1.1719 -0.6422 0.045 Uiso 1 1 calc .
C35 C -0.5886(10) 1.0953(5) -0.5736(4) 0.040(2) Uani 1 1 d .
H35 H -0.6369 1.1411 -0.5526 0.048 Uiso 1 1 calc .
C36 C -0.6345(9) 1.0081(5) -0.5507(4) 0.0331(18) Uani 1 1 d .
H36 H -0.7159 0.9976 -0.5157 0.040 Uiso 1 1 calc .
C37 C -0.2187(9) 0.9835(5) -0.7432(4) 0.0352(19) Uani 1 1 d .
H37 H -0.1474 0.9938 -0.7819 0.042 Uiso 1 1 calc .
C38 C -0.2844(9) 1.0545(5) -0.7155(4) 0.0368(19) Uani 1 1 d .
H38 H -0.2535 1.1118 -0.7349 0.044 Uiso 1 1 calc .
C39 C -0.3203(9) 1.2729(5) -1.0730(4) 0.0338(18) Uani 1 1 d .
C40 C -0.1415(9) 1.2398(5) -1.0808(4) 0.0326(18) Uani 1 1 d .
C41 C -0.1269(9) 1.2653(5) -0.8856(3) 0.0303(17) Uani 1 1 d .
C42 C -0.0441(9) 1.1641(5) -0.8675(4) 0.0330(18) Uani 1 1 d .
C43 C -0.2154(10) 1.0019(6) -1.0067(4) 0.044(2) Uani 1 1 d .
H43 H -0.1409 1.0286 -1.0402 0.052 Uiso 1 1 calc .
C44 C -0.2491(11) 0.9161(6) -1.0055(5) 0.051(2) Uani 1 1 d .
H44 H -0.2029 0.8887 -1.0396 0.061 Uiso 1 1 calc .
C45 C -0.3484(10) 0.8734(6) -0.9551(5) 0.045(2) Uani 1 1 d .
H45 H -0.3665 0.8150 -0.9531 0.054 Uiso 1 1 calc .
C46 C -0.4246(9) 0.9168(5) -0.9054(4) 0.0378(19) Uani 1 1 d .
C47 C -0.3911(9) 1.0045(5) -0.9113(4) 0.0324(17) Uani 1 1 d .
C48 C -0.4698(9) 1.0543(5) -0.8646(4) 0.0296(17) Uani 1 1 d .
C49 C -0.5793(9) 1.0168(5) -0.8137(4) 0.0325(17) Uani 1 1 d .
C50 C -0.6536(9) 1.0708(6) -0.7702(4) 0.0385(19) Uani 1 1 d .
H50 H -0.7270 1.0481 -0.7345 0.046 Uiso 1 1 calc .
C51 C -0.6182(9) 1.1567(5) -0.7804(4) 0.0344(18) Uani 1 1 d .
H51 H -0.6678 1.1928 -0.7518 0.041 Uiso 1 1 calc .
C52 C -0.5085(9) 1.1897(5) -0.8332(4) 0.0303(17) Uani 1 1 d .
H52 H -0.4862 1.2486 -0.8401 0.036 Uiso 1 1 calc .
C53 C -0.5364(11) 0.8790(6) -0.8514(5) 0.048(2) Uani 1 1 d .
H53 H -0.5592 0.8208 -0.8468 0.057 Uiso 1 1 calc .
C54 C -0.6094(10) 0.9261(6) -0.8067(4) 0.042(2) Uani 1 1 d .
H54 H -0.6798 0.8996 -0.7713 0.051 Uiso 1 1 calc .
O1 O -0.5361(6) 0.7663(3) -0.4765(2) 0.0315(12) Uani 1 1 d .
O2 O -0.6619(6) 0.6835(3) -0.5381(2) 0.0302(12) Uani 1 1 d .
O3 O -0.5338(7) 0.6482(4) -0.3867(3) 0.0412(14) Uani 1 1 d .
O4 O -0.6985(6) 0.5667(3) -0.4504(2) 0.0362(13) Uani 1 1 d .
O5 O -0.8364(6) 0.8535(3) -0.5187(2) 0.0328(12) Uani 1 1 d .
O6 O -0.7251(6) 0.8515(3) -0.6394(2) 0.0323(12) Uani 1 1 d .
O7 O -1.0748(7) 0.9260(4) -0.5442(3) 0.0531(16) Uani 1 1 d .
O8 O -0.9410(7) 0.9378(5) -0.6772(3) 0.0649(19) Uani 1 1 d .
O9 O -0.3933(6) 1.2431(3) -1.0141(2) 0.0338(12) Uani 1 1 d .
O10 O -0.0896(6) 1.1898(4) -1.0278(2) 0.0355(13) Uani 1 1 d .
O11 O -0.3846(7) 1.3194(4) -1.1204(3) 0.0434(14) Uani 1 1 d .
O12 O -0.0588(7) 1.2593(4) -1.1345(3) 0.0431(14) Uani 1 1 d .
O13 O -0.2290(6) 1.2802(3) -0.9249(2) 0.0307(12) Uani 1 1 d .
O14 O -0.0939(6) 1.1099(3) -0.8918(2) 0.0299(12) Uani 1 1 d .
O15 O -0.0948(7) 1.3230(4) -0.8630(3) 0.0401(13) Uani 1 1 d .
O16 O 0.0584(8) 1.1426(4) -0.8316(3) 0.0578(18) Uani 1 1 d .
O1W O 0.2671(14) 0.3041(8) 0.0353(6) 0.051(3) Uani 0.50 1 d P

loop_
_atom_site_aniso_label
_atom_site_aniso_U_11
_atom_site_aniso_U_22
_atom_site_aniso_U_33
_atom_site_aniso_U_23
_atom_site_aniso_U_13
_atom_site_aniso_U_12
Fe1 0.0268(6) 0.0248(5) 0.0310(6) -0.0108(5) -0.0016(5) -0.0048(4)
Cr1 0.0298(7) 0.0266(6) 0.0233(6) -0.0080(5) -0.0044(5) -0.0056(5)
Cr2 0.0269(7) 0.0359(7) 0.0230(6) -0.0031(5) -0.0052(5) -0.0069(5)
N1 0.022(3) 0.034(3) 0.027(3) -0.015(3) -0.004(3) -0.003(3)
N2 0.028(3) 0.030(3) 0.027(3) -0.012(3) -0.002(3) -0.003(3)
N3 0.025(3) 0.027(3) 0.029(3) -0.010(3) -0.008(3) -0.003(3)
N4 0.028(3) 0.023(3) 0.028(3) -0.009(3) -0.007(3) -0.004(3)
N5 0.039(4) 0.032(3) 0.020(3) -0.005(3) -0.005(3) -0.012(3)
N6 0.039(4) 0.032(3) 0.046(4) -0.013(3) -0.014(3) -0.002(3)
N7 0.032(4) 0.033(3) 0.037(4) -0.008(3) -0.012(3) -0.006(3)
N8 0.048(4) 0.035(4) 0.029(4) -0.009(3) -0.007(3) -0.010(3)
N9 0.044(4) 0.021(3) 0.025(3) -0.001(3) -0.008(3) -0.012(3)
N10 0.028(4) 0.034(3) 0.034(4) -0.007(3) -0.009(3) -0.004(3)
N11 0.025(3) 0.028(3) 0.028(3) -0.008(3) -0.009(3) 0.001(3)
N12 0.034(4) 0.026(3) 0.030(4) -0.010(3) -0.008(3) -0.005(3)
N13 0.024(3) 0.040(4) 0.025(3) -0.011(3) -0.003(3) -0.001(3)
N14 0.030(3) 0.034(3) 0.021(3) -0.006(3) -0.003(3) -0.005(3)
C1 0.029(4) 0.025(4) 0.040(5) -0.007(3) -0.009(3) -0.007(3)
C2 0.033(4) 0.024(4) 0.035(4) -0.007(3) -0.002(3) -0.005(3)
C3 0.025(4) 0.022(4) 0.032(4) -0.009(3) -0.009(3) 0.001(3)
C4 0.027(4) 0.026(4) 0.032(4) -0.011(3) -0.005(3) -0.002(3)
C5 0.032(4) 0.030(4) 0.028(4) -0.003(3) -0.007(3) 0.000(3)
C6 0.031(4) 0.037(4) 0.025(4) -0.004(3) -0.008(3) -0.003(3)
C7 0.028(4) 0.031(4) 0.029(4) -0.009(3) -0.006(3) -0.007(3)
C8 0.025(4) 0.031(4) 0.027(4) -0.009(3) -0.005(3) -0.001(3)
C9 0.024(4) 0.027(4) 0.020(4) -0.008(3) -0.002(3) -0.004(3)
C10 0.039(4) 0.027(4) 0.026(4) -0.006(3) -0.009(3) -0.009(3)
C11 0.040(5) 0.028(4) 0.037(5) -0.013(3) -0.002(4) -0.009(4)
C12 0.037(5) 0.028(4) 0.074(7) -0.010(4) -0.021(5) -0.001(4)
C13 0.065(6) 0.032(4) 0.045(5) 0.002(4) -0.024(5) -0.022(4)
C14 0.042(5) 0.020(4) 0.044(5) -0.001(3) -0.022(4) -0.005(3)
C15 0.052(5) 0.026(4) 0.018(4) -0.002(3) -0.010(4) -0.019(4)
C16 0.072(7) 0.040(5) 0.029(5) -0.003(4) -0.016(5) -0.016(5)
C17 0.078(7) 0.045(5) 0.013(4) -0.004(3) -0.009(4) -0.025(5)
C18 0.066(6) 0.053(5) 0.029(5) -0.013(4) -0.007(4) -0.014(5)
C19 0.041(5) 0.028(4) 0.039(5) -0.018(4) -0.004(4) -0.008(4)
C20 0.069(6) 0.027(4) 0.019(4) -0.009(3) -0.005(4) -0.019(4)
C21 0.040(5) 0.045(5) 0.043(5) -0.023(4) -0.001(4) -0.011(4)
C22 0.032(5) 0.049(5) 0.057(6) -0.027(5) 0.005(4) -0.012(4)
C23 0.034(4) 0.026(4) 0.032(4) -0.008(3) -0.001(3) -0.005(3)
C24 0.025(4) 0.026(4) 0.030(4) -0.006(3) -0.006(3) -0.005(3)
C25 0.041(5) 0.026(4) 0.040(5) -0.003(4) -0.006(4) -0.007(4)
C26 0.026(4) 0.035(4) 0.050(5) -0.003(4) -0.011(4) -0.002(4)
C27 0.031(4) 0.028(4) 0.045(5) -0.014(4) -0.007(4) 0.002(3)
C28 0.036(5) 0.038(5) 0.047(5) -0.021(4) 0.000(4) -0.001(4)
C29 0.030(4) 0.047(5) 0.034(5) -0.011(4) 0.000(4) -0.003(4)
C30 0.024(4) 0.031(4) 0.030(4) -0.006(3) -0.007(3) -0.002(3)
C31 0.025(4) 0.030(4) 0.028(4) -0.007(3) -0.008(3) -0.006(3)
C32 0.027(4) 0.029(4) 0.032(4) -0.006(3) -0.009(3) -0.007(3)
C33 0.037(5) 0.030(4) 0.040(5) 0.000(3) -0.023(4) -0.012(4)
C34 0.040(5) 0.027(4) 0.049(5) -0.009(4) -0.014(4) -0.007(4)
C35 0.050(5) 0.024(4) 0.055(6) -0.020(4) -0.023(5) 0.001(4)
C36 0.032(4) 0.036(4) 0.034(4) -0.011(4) -0.011(3) -0.002(4)
C37 0.022(4) 0.041(5) 0.037(5) 0.002(4) -0.004(3) -0.012(4)
C38 0.026(4) 0.037(4) 0.048(5) 0.001(4) -0.013(4) -0.014(4)
C39 0.037(5) 0.033(4) 0.035(5) -0.009(4) -0.018(4) -0.002(4)
C40 0.037(5) 0.034(4) 0.028(4) -0.005(3) -0.010(4) -0.009(4)
C41 0.028(4) 0.040(4) 0.021(4) -0.004(3) 0.002(3) -0.011(4)
C42 0.028(4) 0.045(5) 0.023(4) -0.006(4) -0.006(3) -0.001(4)
C43 0.035(5) 0.063(6) 0.037(5) -0.019(4) -0.009(4) -0.006(4)
C44 0.050(6) 0.055(6) 0.057(6) -0.034(5) -0.018(5) 0.009(5)
C45 0.038(5) 0.041(5) 0.063(6) -0.019(4) -0.018(5) -0.006(4)
C46 0.033(5) 0.044(5) 0.041(5) -0.018(4) -0.006(4) -0.006(4)
C47 0.026(4) 0.042(4) 0.030(4) -0.008(4) -0.010(3) -0.003(4)
C48 0.028(4) 0.030(4) 0.032(4) -0.005(3) -0.010(3) -0.006(3)
C49 0.028(4) 0.039(4) 0.033(4) -0.011(4) -0.007(3) -0.007(4)
C50 0.031(4) 0.044(5) 0.036(5) -0.001(4) -0.003(4) -0.009(4)
C51 0.029(4) 0.045(5) 0.031(4) -0.014(4) -0.008(3) -0.001(4)
C52 0.025(4) 0.034(4) 0.033(4) -0.010(3) -0.005(3) -0.005(3)
C53 0.050(6) 0.036(5) 0.062(6) -0.012(4) -0.011(5) -0.015(4)
C54 0.040(5) 0.051(5) 0.039(5) -0.010(4) -0.002(4) -0.019(4)
O1 0.043(3) 0.032(3) 0.024(3) -0.006(2) -0.011(2) -0.012(2)
O2 0.042(3) 0.027(3) 0.025(3) -0.003(2) -0.013(2) -0.008(2)
O3 0.057(4) 0.046(3) 0.026(3) 0.001(3) -0.018(3) -0.021(3)
O4 0.050(3) 0.036(3) 0.027(3) -0.008(2) -0.006(3) -0.017(3)
O5 0.034(3) 0.034(3) 0.029(3) -0.012(2) 0.004(2) -0.006(2)
O6 0.036(3) 0.036(3) 0.028(3) -0.010(2) -0.003(2) -0.012(3)
O7 0.035(4) 0.048(4) 0.062(4) -0.008(3) 0.006(3) 0.006(3)
O8 0.035(4) 0.091(5) 0.054(4) 0.004(4) -0.014(3) -0.001(3)
O9 0.031(3) 0.043(3) 0.025(3) -0.002(2) -0.009(2) -0.007(2)
O10 0.027(3) 0.050(3) 0.024(3) 0.000(2) -0.007(2) -0.006(3)
O11 0.045(4) 0.046(3) 0.037(3) -0.005(3) -0.020(3) 0.001(3)
O12 0.048(4) 0.057(4) 0.018(3) -0.001(3) -0.001(3) -0.009(3)
O13 0.032(3) 0.032(3) 0.030(3) -0.003(2) -0.008(2) -0.012(2)
O14 0.028(3) 0.037(3) 0.025(3) -0.005(2) -0.008(2) -0.007(2)
O15 0.045(4) 0.038(3) 0.040(3) -0.009(3) -0.011(3) -0.010(3)
O16 0.058(4) 0.061(4) 0.065(4) -0.029(3) -0.038(4) 0.015(3)
O1W 0.036(7) 0.057(7) 0.059(8) -0.021(6) -0.020(6) 0.016(6)

loop_
_atom_type_symbol
_atom_type_description
_atom_type_scat_dispersion_real
_atom_type_scat_dispersion_imag
_atom_type_scat_source
C C 0.0033 0.0016 'International Tables Vol C Tables 4.2.6.8 and 6.1.1.4'
H H 0.0000 0.0000 'International Tables Vol C Tables 4.2.6.8 and 6.1.1.4'
O O 0.0106 0.0060 'International Tables Vol C Tables 4.2.6.8 and 6.1.1.4'
N N 0.0061 0.0033 'International Tables Vol C Tables 4.2.6.8 and 6.1.1.4'
Cr Cr 0.3209 0.6236 'International Tables Vol C Tables 4.2.6.8 and 6.1.1.4'
Fe Fe 0.3463 0.8444 'International Tables Vol C Tables 4.2.6.8 and 6.1.1.4'

loop_
_geom_angle_atom_site_label_1
_geom_angle_atom_site_label_2
_geom_angle_atom_site_label_3
_geom_angle
N8 Fe1 N3 176.5(3)
N8 Fe1 N7 80.0(3)
N3 Fe1 N7 97.4(3)
N8 Fe1 N4 98.4(2)
N3 Fe1 N4 79.2(2)
N7 Fe1 N4 90.1(2)
N8 Fe1 N2 103.4(2)
N3 Fe1 N2 78.9(2)
N7 Fe1 N2 92.2(2)
N4 Fe1 N2 158.1(2)
N8 Fe1 N9 80.3(3)
N3 Fe1 N9 102.4(2)
N7 Fe1 N9 160.3(3)
N4 Fe1 N9 93.3(2)
N2 Fe1 N9 91.9(2)
O5 Cr1 O6 83.5(2)
O5 Cr1 O1 94.4(2)
O6 Cr1 O1 176.3(2)
O5 Cr1 O2 93.3(2)
O6 Cr1 O2 95.23(19)
O1 Cr1 O2 81.73(19)
O5 Cr1 N12 91.3(2)
O6 Cr1 N12 90.1(2)
O1 Cr1 N12 93.1(2)
O2 Cr1 N12 173.4(2)
O5 Cr1 N11 164.6(2)
O6 Cr1 N11 83.9(2)
O1 Cr1 N11 98.6(2)
O2 Cr1 N11 96.6(2)
N12 Cr1 N11 79.9(2)
O10 Cr2 O14 92.5(2)
O10 Cr2 O9 83.0(2)
O14 Cr2 O9 173.4(2)
O10 Cr2 O13 94.8(2)
O14 Cr2 O13 83.2(2)
O9 Cr2 O13 92.4(2)
O10 Cr2 N14 172.1(2)
O14 Cr2 N14 90.9(2)
O9 Cr2 N14 94.2(2)
O13 Cr2 N14 92.7(2)
O10 Cr2 N13 93.8(2)
O14 Cr2 N13 92.1(2)
O9 Cr2 N13 93.0(2)
O13 Cr2 N13 170.3(2)
N14 Cr2 N13 78.9(2)
N2 N1 C1 110.2(6)
N2 N1 H1N 124.9
C1 N1 H1N 124.9
N1 N2 C3 105.9(5)
N1 N2 Fe1 139.2(5)
C3 N2 Fe1 114.9(4)
C4 N3 C8 119.5(6)
C4 N3 Fe1 120.6(4)
C8 N3 Fe1 119.7(5)
N5 N4 C9 105.2(5)
N5 N4 Fe1 138.2(4)
C9 N4 Fe1 116.6(4)
N4 N5 C11 110.9(6)
N4 N5 H5N 124.6
C11 N5 H5N 124.6
C22 N6 N7 111.0(7)
C22 N6 H6N 124.5
N7 N6 H6N 124.5
C20 N7 N6 105.9(7)
C20 N7 Fe1 115.8(5)
N6 N7 Fe1 138.2(5)
C15 N8 C19 121.3(7)
C15 N8 Fe1 119.7(5)
C19 N8 Fe1 119.0(5)
C14 N9 N10 108.1(6)
C14 N9 Fe1 113.6(5)
N10 N9 Fe1 138.1(5)
C12 N10 N9 110.4(7)
C12 N10 H10N 124.8
N9 N10 H10N 124.8
C27 N11 C31 117.7(6)
C27 N11 Cr1 128.7(5)
C31 N11 Cr1 111.2(5)
C36 N12 C32 118.9(6)
C36 N12 Cr1 127.9(5)
C32 N12 Cr1 112.9(5)
C43 N13 C47 117.7(7)
C43 N13 Cr2 128.8(5)
C47 N13 Cr2 113.3(5)
C52 N14 C48 118.2(6)
C52 N14 Cr2 127.6(5)
C48 N14 Cr2 114.0(5)
N1 C1 C2 109.2(6)
N1 C1 H1 125.4
C2 C1 H1 125.4
C1 C2 C3 103.8(6)
C1 C2 H2 128.1
C3 C2 H2 128.1
N2 C3 C2 111.0(6)
N2 C3 C4 115.8(6)
C2 C3 C4 133.2(7)
N3 C4 C5 120.6(6)
N3 C4 C3 109.8(6)
C5 C4 C3 129.6(6)
C6 C5 C4 119.3(7)
C6 C5 H5 120.4
C4 C5 H5 120.4
C5 C6 C7 121.0(7)
C5 C6 H6 119.5
C7 C6 H6 119.5
C8 C7 C6 118.1(6)
C8 C7 H7 121.0
C6 C7 H7 121.0
N3 C8 C7 121.6(6)
N3 C8 C9 110.8(6)
C7 C8 C9 127.6(6)
N4 C9 C10 111.5(6)
N4 C9 C8 113.5(6)
C10 C9 C8 134.9(6)
C11 C10 C9 103.8(6)
C11 C10 H10 128.1
C9 C10 H10 128.1
N5 C11 C10 108.6(6)
N5 C11 H11 125.7
C10 C11 H11 125.7
N10 C12 C13 106.1(8)
N10 C12 H12 126.9
C13 C12 H12 126.9
C14 C13 C12 107.3(7)
C14 C13 H13 126.4
C12 C13 H13 126.4
N9 C14 C13 108.0(8)
N9 C14 C15 114.4(7)
C13 C14 C15 137.4(7)
N8 C15 C16 121.7(8)
N8 C15 C14 111.8(6)
C16 C15 C14 126.5(8)
C17 C16 C15 117.8(8)
C17 C16 H16 121.1
C15 C16 H16 121.1
C16 C17 C18 119.9(7)
C16 C17 H17 120.0
C18 C17 H17 120.0
C19 C18 C17 120.5(8)
C19 C18 H18 119.7
C17 C18 H18 119.7
C18 C19 N8 118.7(8)
C18 C19 C20 130.7(8)
N8 C19 C20 110.6(7)
N7 C20 C21 110.7(7)
N7 C20 C19 114.5(8)
C21 C20 C19 134.8(7)
C20 C21 C22 105.1(7)
C20 C21 H21 127.5
C22 C21 H21 127.5
N6 C22 C21 107.3(7)
N6 C22 H22 126.3
C21 C22 H22 126.3
O3 C23 O1 126.0(7)
O3 C23 C24 120.9(6)
O1 C23 C24 113.0(6)
O4 C24 O2 126.8(6)
O4 C24 C23 120.6(6)
O2 C24 C23 112.6(6)
O7 C25 O5 126.6(8)
O7 C25 C26 121.1(8)
O5 C25 C26 112.3(7)
O8 C26 O6 123.6(8)
O8 C26 C25 122.1(8)
O6 C26 C25 114.3(7)
N11 C27 C28 122.7(7)
N11 C27 H27 118.7
C28 C27 H27 118.7
C29 C28 C27 119.7(7)
C29 C28 H28 120.2
C27 C28 H28 120.2
C28 C29 C30 119.7(7)
C28 C29 H29 120.2
C30 C29 H29 120.2
C29 C30 C31 116.6(7)
C29 C30 C37 124.4(7)
C31 C30 C37 119.0(7)
N11 C31 C30 123.6(7)
N11 C31 C32 117.1(6)
C30 C31 C32 119.3(6)
N12 C32 C33 122.6(7)
N12 C32 C31 116.2(6)
C33 C32 C31 121.1(7)
C34 C33 C32 116.8(8)
C34 C33 C38 125.4(7)
C32 C33 C38 117.7(7)
C35 C34 C33 119.6(7)
C35 C34 H34 120.2
C33 C34 H34 120.2
C34 C35 C36 120.5(7)
C34 C35 H35 119.7
C36 C35 H35 119.7
N12 C36 C35 121.2(7)
N12 C36 H36 119.4
C35 C36 H36 119.4
C38 C37 C30 120.9(7)
C38 C37 H37 119.6
C30 C37 H37 119.6
C37 C38 C33 121.9(7)
C37 C38 H38 119.0
C33 C38 H38 119.0
O11 C39 O9 125.1(7)
O11 C39 C40 120.6(7)
O9 C39 C40 114.2(6)
O12 C40 O10 124.5(7)
O12 C40 C39 121.0(7)
O10 C40 C39 114.4(7)
O15 C41 O13 125.4(7)
O15 C41 C42 121.3(7)
O13 C41 C42 113.4(6)
O16 C42 O14 126.0(7)
O16 C42 C41 119.0(7)
O14 C42 C41 115.0(6)
N13 C43 C44 122.0(8)
N13 C43 H43 119.0
C44 C43 H43 119.0
C45 C44 C43 119.9(8)
C45 C44 H44 120.1
C43 C44 H44 120.1
C44 C45 C46 120.1(8)
C44 C45 H45 119.9
C46 C45 H45 119.9
C47 C46 C45 116.9(7)
C47 C46 C53 118.7(7)
C45 C46 C53 124.4(8)
N13 C47 C46 123.3(7)
N13 C47 C48 116.8(7)
C46 C47 C48 119.9(7)
N14 C48 C49 123.6(7)
N14 C48 C47 116.3(7)
C49 C48 C47 120.1(7)
C48 C49 C50 116.7(7)
C48 C49 C54 119.7(7)
C50 C49 C54 123.6(7)
C51 C50 C49 119.9(7)
C51 C50 H50 120.0
C49 C50 H50 120.0
C50 C51 C52 119.7(7)
C50 C51 H51 120.1
C52 C51 H51 120.1
N14 C52 C51 121.8(7)
N14 C52 H52 119.1
C51 C52 H52 119.1
C54 C53 C46 121.2(7)
C54 C53 H53 119.4
C46 C53 H53 119.4
C53 C54 C49 120.4(8)
C53 C54 H54 119.8
C49 C54 H54 119.8
C23 O1 Cr1 114.8(4)
C24 O2 Cr1 115.0(4)
C25 O5 Cr1 115.4(5)
C26 O6 Cr1 113.6(5)
C39 O9 Cr2 113.7(5)
C40 O10 Cr2 114.6(5)
C41 O13 Cr2 114.3(5)
C42 O14 Cr2 114.0(5)

loop_
_geom_bond_atom_site_label_1
_geom_bond_atom_site_label_2
_geom_bond_distance
Fe1 N8 1.912(6)
Fe1 N3 1.922(6)
Fe1 N7 1.966(6)
Fe1 N4 1.983(5)
Fe1 N2 2.005(6)
Fe1 N9 2.011(7)
Cr1 O5 1.939(5)
Cr1 O6 1.945(5)
Cr1 O1 1.967(5)
Cr1 O2 1.969(5)
Cr1 N12 2.060(6)
Cr1 N11 2.091(6)
Cr2 O10 1.947(5)
Cr2 O14 1.949(5)
Cr2 O9 1.958(5)
Cr2 O13 1.964(5)
Cr2 N14 2.067(6)
Cr2 N13 2.076(6)
N1 N2 1.351(7)
N1 C1 1.360(9)
N1 H1N 0.8600
N2 C3 1.356(9)
N3 C4 1.372(9)
N3 C8 1.374(8)
N4 N5 1.345(8)
N4 C9 1.361(8)
N5 C11 1.363(9)
N5 H5N 0.8600
N6 C22 1.340(10)
N6 N7 1.356(8)
N6 H6N 0.8600
N7 C20 1.351(9)
N8 C15 1.320(10)
N8 C19 1.375(10)
N9 C14 1.343(9)
N9 N10 1.345(9)
N10 C12 1.342(10)
N10 H10N 0.8600
N11 C27 1.326(9)
N11 C31 1.361(9)
N12 C36 1.332(9)
N12 C32 1.373(9)
N13 C43 1.342(10)
N13 C47 1.359(9)
N14 C52 1.333(9)
N14 C48 1.356(9)
C1 C2 1.377(10)
C1 H1 0.9300
C2 C3 1.408(9)
C2 H2 0.9300
C3 C4 1.441(9)
C4 C5 1.384(10)
C5 C6 1.373(10)
C5 H5 0.9300
C6 C7 1.396(10)
C6 H6 0.9300
C7 C8 1.376(10)
C7 H7 0.9300
C8 C9 1.457(10)
C9 C10 1.400(9)
C10 C11 1.382(10)
C10 H10 0.9300
C11 H11 0.9300
C12 C13 1.395(12)
C12 H12 0.9300
C13 C14 1.376(12)
C13 H13 0.9300
C14 C15 1.484(11)
C15 C16 1.404(10)
C16 C17 1.349(13)
C16 H16 0.9300
C17 C18 1.413(13)
C17 H17 0.9300
C18 C19 1.352(11)
C18 H18 0.9300
C19 C20 1.449(11)
C20 C21 1.378(12)
C21 C22 1.402(12)
C21 H21 0.9300
C22 H22 0.9300
C23 O3 1.217(9)
C23 O1 1.294(8)
C23 C24 1.574(10)
C24 O4 1.205(8)
C24 O2 1.280(8)
C25 O7 1.204(10)
C25 O5 1.294(9)
C25 C26 1.561(12)
C26 O8 1.214(9)
C26 O6 1.297(9)
C27 C28 1.385(11)
C27 H27 0.9300
C28 C29 1.376(11)
C28 H28 0.9300
C29 C30 1.398(11)
C29 H29 0.9300
C30 C31 1.402(10)
C30 C37 1.433(10)
C31 C32 1.437(10)
C32 C33 1.408(10)
C33 C34 1.409(11)
C33 C38 1.421(11)
C34 C35 1.369(12)
C34 H34 0.9300
C35 C36 1.402(10)
C35 H35 0.9300
C36 H36 0.9300
C37 C38 1.362(11)
C37 H37 0.9300
C38 H38 0.9300
C39 O11 1.223(9)
C39 O9 1.298(9)
C39 C40 1.527(11)
C40 O12 1.227(9)
C40 O10 1.281(8)
C41 O15 1.223(9)
C41 O13 1.283(8)
C41 C42 1.548(11)
C42 O16 1.222(9)
C42 O14 1.278(8)
C43 C44 1.401(12)
C43 H43 0.9300
C44 C45 1.347(13)
C44 H44 0.9300
C45 C46 1.405(12)
C45 H45 0.9300
C46 C47 1.403(10)
C46 C53 1.427(12)
C47 C48 1.420(11)
C48 C49 1.377(10)
C49 C50 1.402(11)
C49 C54 1.432(11)
C50 C51 1.364(11)
C50 H50 0.9300
C51 C52 1.381(10)
C51 H51 0.9300
C52 H52 0.9300
C53 C54 1.348(12)
C53 H53 0.9300
C54 H54 0.9300
